data_9014885
loop_
_publ_author_name
'Ardit, M.'
'Dondi, M.'
'Cruciani, G.'

_publ_section_title
;
 Structural stability, cation ordering, and local
 relaxation along the AlNbO4-Al0.5Cr0.5NbO4 join
 Note: Sample label: N37
;
_journal_name_full 'American Mineralogist'
_journal_page_first 910
_journal_page_last 917
_journal_paper_doi 10.2138/am.2012.3977
_journal_volume 97
_journal_year 2012
_chemical_compound_source Synthetic
_chemical_formula_sum 'Al0.76 Cr0.24 Nb O4'
_space_group_IT_number 12
_symmetry_space_group_name_Hall '-C 2y'
_symmetry_space_group_name_H-M 'C 1 2/m 1'
_cell_angle_alpha 90
_cell_angle_beta 107.72
_cell_angle_gamma 90
_cell_length_a 12.1886
_cell_length_b 3.7748
_cell_length_c 6.5033
_cell_formula_units_Z 4
_cell_volume 285.018
_database_code_amcsd 0019055
_exptl_crystal_density_diffrn 4.425
_cod_original_formula_sum 'Al.76 Nb O4 Cr.24'
_cod_database_code 9014885
_amcsd_formula_title AlNbO4

loop_
_space_group_symop_operation_xyz
x,y,z
1/2+x,1/2+y,z
x,-y,z
1/2+x,1/2-y,z
-x,y,-z
1/2-x,1/2+y,-z
-x,-y,-z
1/2-x,1/2-y,-z

loop_
_atom_site_label
_atom_site_fract_x
_atom_site_fract_y
_atom_site_fract_z
_atom_site_occupancy
_atom_site_U_iso_or_equiv
Al1 0.19843 0.00000 0.31180 0.76000 0.02200
Nb1 0.19843 0.00000 0.31180 0.20000 0.02200
Nb2 0.10369 0.00000 0.73288 0.80000 0.00200
O1 0.13650 0.00000 0.01120 1.00000 0.01680
O2 0.05570 0.00000 0.36650 1.00000 0.00430
O3 0.36080 0.00000 0.29230 1.00000 0.01150
O4 0.26480 0.00000 0.64840 1.00000 0.00880
Cr1 0.19843 0.00000 0.31180 0.04000 0.02200
Cr2 0.10369 0.00000 0.73288 0.20000 0.00200

loop_
_cod_related_entry_id
_cod_related_entry_database
_cod_related_entry_code
1 AMCSD 0019055
